data_8102339
loop_
_publ_author_name
'Le-Qing Fan'
'Ji-Huai Wu'

_publ_section_title
;
 Crystal structure of bis(m2-chloro)-tris(triphenyl-
 phosphine)dicopper(I) dimethylformamide solvate, Cu2Cl2[P(C6H5)3]3
 &#x00B7; C3H7NO
;
_journal_issue 4
_journal_name_full 'Zeitschrift f\"ur Kristallographie - New Crystal Structures'
_journal_page_first 349
_journal_volume 223
_journal_year 2008
_chemical_formula_moiety 'C54 H45 Cl2 Cu2 P3, C3 H7 O N'
_chemical_formula_sum 'C57 H52 Cl2 Cu2 N O P3'
_chemical_formula_weight 1057.89
_chemical_name_systematic
; 
 Bis(\m~2~-chloro)-tris(triphenylphosphine)-di-copper(I) 
dimethylformamide solvate 
;
_space_group_IT_number 14
_symmetry_cell_setting monoclinic
_symmetry_space_group_name_Hall '-P 2ybc'
_symmetry_space_group_name_H-M 'P 1 21/c 1'
_atom_sites_solution_hydrogens geom
_atom_sites_solution_primary direct
_atom_sites_solution_secondary difmap
_audit_creation_method SHELXL-97
_cell_angle_alpha 90.00
_cell_angle_beta 114.333(5)
_cell_angle_gamma 90.00
_cell_formula_units_Z 4
_cell_length_a 19.670(7)
_cell_length_b 14.340(4)
_cell_length_c 20.516(7)
_cell_measurement_reflns_used 9841
_cell_measurement_temperature 293(2)
_cell_measurement_theta_max 25.02
_cell_measurement_theta_min 3.04
_cell_volume 5273(3)
_computing_cell_refinement 'CrystalClear (Rigaku, 2000)'
_computing_data_collection 'CrystalClear (Rigaku, 2000)'
_computing_data_reduction 'CrystalClear (Rigaku, 2000)'
_computing_molecular_graphics 'SHELXTL (Bruker, 1998)'
_computing_publication_material 'SHELXTL (Bruker, 1998)'
_computing_structure_refinement 'SHELXL-97 (Sheldrick, 1997)'
_computing_structure_solution 'SHELXS-97 (Sheldrick, 1997)'
_diffrn_ambient_temperature 293(2)
_diffrn_measured_fraction_theta_full 0.966
_diffrn_measured_fraction_theta_max 0.966
_diffrn_measurement_device_type 'Rigaku Mercury CCD  diffractometer'
_diffrn_measurement_method '\w scans'
_diffrn_radiation_monochromator 'Graphite Monochromator'
_diffrn_radiation_source 'Sealed Tube'
_diffrn_radiation_type 'Molybdenum K\a'
_diffrn_radiation_wavelength 0.71073
_diffrn_reflns_av_R_equivalents 0.0370
_diffrn_reflns_av_sigmaI/netI 0.0464
_diffrn_reflns_limit_h_max 19
_diffrn_reflns_limit_h_min -23
_diffrn_reflns_limit_k_max 17
_diffrn_reflns_limit_k_min -16
_diffrn_reflns_limit_l_max 24
_diffrn_reflns_limit_l_min -24
_diffrn_reflns_number 32199
_diffrn_reflns_theta_full 25.02
_diffrn_reflns_theta_max 25.02
_diffrn_reflns_theta_min 3.04
_exptl_absorpt_coefficient_mu 1.038
_exptl_absorpt_correction_T_max 1.0000
_exptl_absorpt_correction_T_min 0.8489
_exptl_absorpt_correction_type multi-scan
_exptl_absorpt_process_details '(CrystalClear; Rigaku, 2000)'
_exptl_crystal_colour colorless
_exptl_crystal_density_diffrn 1.333
_exptl_crystal_density_method 'not measured'
_exptl_crystal_description prism
_exptl_crystal_F_000 2184
_exptl_crystal_size_max 0.3200
_exptl_crystal_size_mid 0.2000
_exptl_crystal_size_min 0.1500
_refine_diff_density_max 1.503
_refine_diff_density_min -0.544
_refine_diff_density_rms 0.069
_refine_ls_extinction_method none
_refine_ls_goodness_of_fit_ref 1.066
_refine_ls_hydrogen_treatment constr
_refine_ls_matrix_type full
_refine_ls_number_parameters 590
_refine_ls_number_reflns 8984
_refine_ls_number_restraints 342
_refine_ls_restrained_S_all 1.103
_refine_ls_R_factor_all 0.0834
_refine_ls_R_factor_gt 0.0662
_refine_ls_shift/su_max 0.001
_refine_ls_shift/su_mean 0.000
_refine_ls_structure_factor_coef Fsqd
_refine_ls_weighting_details 'calc w=1/[\s^2^(Fo^2^)+(0.0965P)^2^+6.7628P] where P=(Fo^2^+2Fc^2^)/3'
_refine_ls_weighting_scheme calc
_refine_ls_wR_factor_gt 0.1750
_refine_ls_wR_factor_ref 0.1880
_reflns_number_gt 7301
_reflns_number_total 8984
_reflns_threshold_expression >2sigma(I)
_cod_data_source_file 1267-2386.cff
_cod_data_source_block a
_cod_depositor_comments
;
The following automatic conversions were performed:
'_symmetry_cell_setting' value 'Monoclinic' changed to 'monoclinic'
according to '/home/saulius/struct/CIF-dictionaries/cif_core.dic'
dictionary named 'cif_core.dic' version 2.4.1 from
2010-06-29.

'_exptl_absorpt_correction_type' value 'Multi-scan' changed
to 'multi-scan' according to
'/home/saulius/struct/CIF-dictionaries/cif_core.dic' dictionary named
'cif_core.dic' version 2.4.1 from 2010-06-29.

Automatic conversion script
Id: cif_fix_enum 1555 2011-01-17 13:19:09Z saulius 
;
_cod_original_sg_symbol_H-M P2(1)/c
_cod_original_formula_sum 'C54 H45 Cl2 Cu2 P3, C3 H7 O N'
_cod_database_code 8102339

loop_
_symmetry_equiv_pos_as_xyz
'x, y, z'
'-x, y+1/2, -z+1/2'
'-x, -y, -z'
'x, -y-1/2, z-1/2'

loop_
_atom_site_label
_atom_site_type_symbol
_atom_site_fract_x
_atom_site_fract_y
_atom_site_fract_z
_atom_site_U_iso_or_equiv
_atom_site_adp_type
_atom_site_occupancy
_atom_site_symmetry_multiplicity
_atom_site_calc_flag
_atom_site_refinement_flags
_atom_site_disorder_assembly
_atom_site_disorder_group
Cu1 Cu 0.26933(5) 0.63130(5) 0.64020(4) 0.0695(2) Uani 1 1 d . . .
Cu2 Cu 0.30268(3) 0.42470(4) 0.65564(3) 0.04600(19) Uani 1 1 d . . .
Cl1 Cl 0.38003(8) 0.56062(10) 0.68321(8) 0.0683(4) Uani 1 1 d . . .
Cl2 Cl 0.18458(7) 0.51135(9) 0.59761(8) 0.0643(4) Uani 1 1 d . . .
P1 P 0.22419(8) 0.77192(10) 0.62587(8) 0.0570(4) Uani 1 1 d . . .
P2 P 0.31359(7) 0.35038(9) 0.56375(6) 0.0425(3) Uani 1 1 d . . .
P3 P 0.30957(7) 0.37208(9) 0.76132(6) 0.0452(3) Uani 1 1 d . . .
N1 N 0.0036(3) 0.5552(4) 0.3762(4) 0.0945(19) Uani 1 1 d . . .
C1 C 0.1715(4) 0.7972(5) 0.5323(3) 0.0718(16) Uani 1 1 d U . .
C2 C 0.1871(4) 0.7456(6) 0.4828(4) 0.094(2) Uani 1 1 d U . .
H2A H 0.2245 0.7007 0.4990 0.112 Uiso 1 1 calc R . .
C3 C 0.1479(5) 0.7594(8) 0.4093(5) 0.115(3) Uani 1 1 d U . .
H3A H 0.1571 0.7233 0.3761 0.138 Uiso 1 1 calc R . .
C4 C 0.0950(6) 0.8290(8) 0.3882(5) 0.120(3) Uani 1 1 d U . .
H4A H 0.0713 0.8425 0.3397 0.144 Uiso 1 1 calc R . .
C5 C 0.0754(5) 0.8786(6) 0.4332(5) 0.112(3) Uani 1 1 d U . .
H5A H 0.0373 0.9226 0.4163 0.135 Uiso 1 1 calc R . .
C6 C 0.1151(5) 0.8612(5) 0.5080(4) 0.097(2) Uani 1 1 d U . .
H6A H 0.1024 0.8939 0.5406 0.117 Uiso 1 1 calc R . .
C7 C 0.2911(3) 0.8655(4) 0.6609(3) 0.0566(13) Uani 1 1 d U . .
C8 C 0.2868(4) 0.9503(4) 0.6263(4) 0.0821(19) Uani 1 1 d U . .
H8A H 0.2471 0.9628 0.5828 0.099 Uiso 1 1 calc R . .
C9 C 0.3433(4) 1.0167(5) 0.6581(5) 0.100(2) Uani 1 1 d U . .
H9A H 0.3422 1.0722 0.6343 0.120 Uiso 1 1 calc R . .
C10 C 0.3991(4) 1.0009(5) 0.7227(4) 0.087(2) Uani 1 1 d U . .
H10A H 0.4350 1.0465 0.7441 0.105 Uiso 1 1 calc R . .
C11 C 0.4031(4) 0.9189(5) 0.7566(4) 0.0770(17) Uani 1 1 d U . .
H11A H 0.4420 0.9084 0.8011 0.092 Uiso 1 1 calc R . .
C12 C 0.3501(3) 0.8511(4) 0.7259(3) 0.0643(14) Uani 1 1 d U . .
H12A H 0.3543 0.7945 0.7494 0.077 Uiso 1 1 calc R . .
C13 C 0.1576(3) 0.7930(4) 0.6651(3) 0.0555(13) Uani 1 1 d U . .
C14 C 0.1098(3) 0.7212(4) 0.6631(3) 0.0680(15) Uani 1 1 d U . .
H14A H 0.1138 0.6640 0.6435 0.082 Uiso 1 1 calc R . .
C15 C 0.0562(4) 0.7334(5) 0.6897(4) 0.0844(19) Uani 1 1 d U . .
H15A H 0.0244 0.6846 0.6882 0.101 Uiso 1 1 calc R . .
C16 C 0.0502(4) 0.8172(6) 0.7182(4) 0.087(2) Uani 1 1 d U . .
H16A H 0.0138 0.8259 0.7355 0.104 Uiso 1 1 calc R . .
C17 C 0.0973(4) 0.8885(6) 0.7213(4) 0.091(2) Uani 1 1 d U . .
H17A H 0.0932 0.9455 0.7410 0.109 Uiso 1 1 calc R . .
C18 C 0.1511(4) 0.8761(4) 0.6952(4) 0.0757(17) Uani 1 1 d U . .
H18A H 0.1834 0.9248 0.6980 0.091 Uiso 1 1 calc R . .
C19 C 0.3127(3) 0.4281(3) 0.4932(2) 0.0479(11) Uani 1 1 d U . .
C20 C 0.2599(4) 0.4268(5) 0.4257(4) 0.090(2) Uani 1 1 d U . .
H20A H 0.2214 0.3836 0.4129 0.108 Uiso 1 1 calc R . .
C21 C 0.2623(5) 0.4891(7) 0.3751(4) 0.115(3) Uani 1 1 d U . .
H21A H 0.2255 0.4864 0.3287 0.138 Uiso 1 1 calc R . .
C22 C 0.3161(5) 0.5529(6) 0.3913(4) 0.098(2) Uani 1 1 d U . .
H22A H 0.3153 0.5971 0.3578 0.118 Uiso 1 1 calc R . .
C23 C 0.3714(5) 0.5517(6) 0.4570(4) 0.111(3) Uani 1 1 d U . .
H23A H 0.4110 0.5932 0.4684 0.133 Uiso 1 1 calc R . .
C24 C 0.3706(5) 0.4896(5) 0.5084(4) 0.097(2) Uani 1 1 d U . .
H24A H 0.4096 0.4896 0.5536 0.116 Uiso 1 1 calc R . .
C25 C 0.2391(3) 0.2666(3) 0.5190(2) 0.0462(11) Uani 1 1 d U . .
C26 C 0.2506(3) 0.1788(4) 0.4968(3) 0.0593(13) Uani 1 1 d U . .
H26A H 0.2985 0.1614 0.5032 0.071 Uiso 1 1 calc R . .
C27 C 0.1920(4) 0.1164(4) 0.4652(3) 0.0721(16) Uani 1 1 d U . .
H27A H 0.2004 0.0579 0.4504 0.086 Uiso 1 1 calc R . .
C28 C 0.1218(4) 0.1422(5) 0.4560(3) 0.0777(18) Uani 1 1 d U . .
H28A H 0.0824 0.1008 0.4349 0.093 Uiso 1 1 calc R . .
C29 C 0.1082(4) 0.2290(5) 0.4777(4) 0.0829(19) Uani 1 1 d U . .
H29A H 0.0603 0.2460 0.4712 0.099 Uiso 1 1 calc R . .
C30 C 0.1675(3) 0.2902(4) 0.5092(3) 0.0666(15) Uani 1 1 d U . .
H30A H 0.1587 0.3485 0.5241 0.080 Uiso 1 1 calc R . .
C31 C 0.3981(3) 0.2832(3) 0.5850(2) 0.0466(11) Uani 1 1 d U . .
C32 C 0.4287(3) 0.2636(5) 0.5363(3) 0.0687(16) Uani 1 1 d U . .
H32A H 0.4063 0.2873 0.4901 0.082 Uiso 1 1 calc R . .
C33 C 0.4917(4) 0.2096(5) 0.5558(4) 0.088(2) Uani 1 1 d U . .
H33A H 0.5118 0.1974 0.5227 0.105 Uiso 1 1 calc R . .
C34 C 0.5254(3) 0.1735(5) 0.6237(4) 0.0755(17) Uani 1 1 d U . .
H34A H 0.5676 0.1363 0.6364 0.091 Uiso 1 1 calc R . .
C35 C 0.4963(3) 0.1925(4) 0.6724(3) 0.0690(15) Uani 1 1 d U . .
H35A H 0.5191 0.1686 0.7186 0.083 Uiso 1 1 calc R . .
C36 C 0.4336(3) 0.2469(4) 0.6533(3) 0.0551(13) Uani 1 1 d U . .
H36A H 0.4145 0.2596 0.6870 0.066 Uiso 1 1 calc R . .
C37 C 0.2349(3) 0.2920(4) 0.7543(3) 0.0543(12) Uani 1 1 d U . .
C38 C 0.2019(3) 0.2901(4) 0.8020(3) 0.0685(16) Uani 1 1 d U . .
H38A H 0.2183 0.3308 0.8407 0.082 Uiso 1 1 calc R . .
C39 C 0.1450(4) 0.2286(6) 0.7927(4) 0.089(2) Uani 1 1 d U . .
H39A H 0.1235 0.2278 0.8254 0.107 Uiso 1 1 calc R . .
C40 C 0.1202(4) 0.1693(6) 0.7365(5) 0.095(2) Uani 1 1 d U . .
H40A H 0.0811 0.1288 0.7305 0.114 Uiso 1 1 calc R . .
C41 C 0.1522(4) 0.1685(5) 0.6883(4) 0.092(2) Uani 1 1 d U . .
H41A H 0.1358 0.1265 0.6504 0.111 Uiso 1 1 calc R . .
C42 C 0.2094(4) 0.2311(5) 0.6967(4) 0.0761(17) Uani 1 1 d U . .
H42A H 0.2305 0.2320 0.6636 0.091 Uiso 1 1 calc R . .
C43 C 0.3947(3) 0.3088(4) 0.8132(3) 0.0528(12) Uani 1 1 d U . .
C44 C 0.3970(4) 0.2178(4) 0.8364(3) 0.0673(15) Uani 1 1 d U . .
H44A H 0.3529 0.1855 0.8265 0.081 Uiso 1 1 calc R . .
C45 C 0.4651(5) 0.1747(5) 0.8746(4) 0.085(2) Uani 1 1 d U . .
H45A H 0.4665 0.1135 0.8901 0.102 Uiso 1 1 calc R . .
C46 C 0.5292(4) 0.2213(6) 0.8891(4) 0.089(2) Uani 1 1 d U . .
H46A H 0.5745 0.1918 0.9148 0.107 Uiso 1 1 calc R . .
C47 C 0.5289(4) 0.3109(6) 0.8668(3) 0.0793(18) Uani 1 1 d U . .
H47A H 0.5735 0.3425 0.8775 0.095 Uiso 1 1 calc R . .
C48 C 0.4618(3) 0.3539(5) 0.8284(3) 0.0687(16) Uani 1 1 d U . .
H48A H 0.4614 0.4146 0.8123 0.082 Uiso 1 1 calc R . .
C49 C 0.3088(3) 0.4603(4) 0.8250(3) 0.0500(12) Uani 1 1 d U . .
C50 C 0.3524(3) 0.4544(4) 0.8980(3) 0.0623(14) Uani 1 1 d U . .
H50A H 0.3833 0.4031 0.9165 0.075 Uiso 1 1 calc R . .
C51 C 0.3500(4) 0.5248(5) 0.9434(3) 0.0787(18) Uani 1 1 d U . .
H51A H 0.3786 0.5199 0.9924 0.094 Uiso 1 1 calc R . .
C52 C 0.3061(4) 0.6009(5) 0.9167(4) 0.087(2) Uani 1 1 d U . .
H52A H 0.3052 0.6482 0.9473 0.105 Uiso 1 1 calc R . .
C53 C 0.2635(5) 0.6082(6) 0.8452(4) 0.093(2) Uani 1 1 d U . .
H53A H 0.2337 0.6606 0.8272 0.111 Uiso 1 1 calc R . .
C54 C 0.2641(4) 0.5389(4) 0.7995(3) 0.0701(16) Uani 1 1 d U . .
H54A H 0.2344 0.5444 0.7508 0.084 Uiso 1 1 calc R . .
C55 C 0.0678(6) 0.5111(7) 0.3943(5) 0.118(3) Uani 1 1 d U . .
H55A H 0.1089 0.5149 0.4381 0.141 Uiso 1 1 calc R . .
C56 C -0.0010(6) 0.6117(8) 0.4321(7) 0.151(4) Uani 1 1 d U . .
H56A H 0.0452 0.6080 0.4738 0.226 Uiso 1 1 calc R . .
H56B H -0.0409 0.5894 0.4434 0.226 Uiso 1 1 calc R . .
H56C H -0.0104 0.6753 0.4163 0.226 Uiso 1 1 calc R . .
C57 C -0.0489(6) 0.5347(9) 0.3024(7) 0.197(5) Uani 1 1 d U . .
H57A H -0.0259 0.4930 0.2809 0.296 Uiso 1 1 calc R . .
H57B H -0.0623 0.5916 0.2754 0.296 Uiso 1 1 calc R . .
H57C H -0.0929 0.5060 0.3027 0.296 Uiso 1 1 calc R . .
O1 O 0.0627(6) 0.4616(7) 0.3399(6) 0.197(4) Uiso 1 1 d . . .

loop_
_atom_site_aniso_label
_atom_site_aniso_U_11
_atom_site_aniso_U_22
_atom_site_aniso_U_33
_atom_site_aniso_U_23
_atom_site_aniso_U_13
_atom_site_aniso_U_12
Cu1 0.0914(6) 0.0502(4) 0.0765(5) -0.0031(3) 0.0442(4) -0.0050(4)
Cu2 0.0557(4) 0.0464(4) 0.0393(3) -0.0009(2) 0.0230(3) -0.0010(3)
Cl1 0.0618(8) 0.0640(9) 0.0754(9) -0.0110(7) 0.0244(7) -0.0226(7)
Cl2 0.0528(7) 0.0500(7) 0.0762(9) -0.0069(6) 0.0128(7) 0.0013(6)
P1 0.0646(9) 0.0473(7) 0.0600(8) -0.0023(6) 0.0265(7) -0.0089(7)
P2 0.0450(7) 0.0483(7) 0.0344(6) -0.0018(5) 0.0166(5) 0.0001(5)
P3 0.0495(7) 0.0519(7) 0.0381(6) 0.0024(5) 0.0219(6) 0.0017(6)
N1 0.072(4) 0.071(4) 0.136(6) 0.020(4) 0.039(4) 0.002(3)
C1 0.072(4) 0.071(4) 0.068(4) -0.004(3) 0.025(3) -0.023(3)
C2 0.093(5) 0.123(5) 0.077(4) -0.005(4) 0.048(4) -0.023(4)
C3 0.119(6) 0.151(7) 0.084(5) -0.006(5) 0.052(5) -0.031(5)
C4 0.123(6) 0.135(7) 0.093(5) 0.023(5) 0.038(5) -0.022(6)
C5 0.112(6) 0.091(5) 0.100(5) -0.002(4) 0.010(5) -0.011(4)
C6 0.110(5) 0.078(4) 0.077(4) -0.003(4) 0.012(4) -0.017(4)
C7 0.058(3) 0.050(3) 0.062(3) -0.002(2) 0.026(3) -0.002(2)
C8 0.074(4) 0.063(4) 0.088(4) 0.011(3) 0.011(3) -0.017(3)
C9 0.101(5) 0.072(4) 0.110(5) 0.012(4) 0.027(4) -0.025(4)
C10 0.089(4) 0.074(4) 0.091(5) -0.022(4) 0.029(4) -0.023(4)
C11 0.069(4) 0.089(4) 0.066(4) -0.007(3) 0.021(3) -0.007(3)
C12 0.064(3) 0.065(3) 0.061(3) 0.002(3) 0.022(3) 0.000(3)
C13 0.060(3) 0.050(3) 0.054(3) -0.002(2) 0.021(2) -0.004(2)
C14 0.067(3) 0.060(3) 0.078(4) -0.001(3) 0.031(3) -0.007(3)
C15 0.077(4) 0.092(5) 0.095(5) -0.003(4) 0.046(4) -0.017(4)
C16 0.078(4) 0.102(5) 0.090(4) -0.011(4) 0.045(4) -0.004(4)
C17 0.088(5) 0.095(5) 0.096(5) -0.028(4) 0.043(4) -0.002(4)
C18 0.074(4) 0.066(4) 0.087(4) -0.015(3) 0.033(3) -0.009(3)
C19 0.056(3) 0.051(3) 0.040(2) -0.002(2) 0.023(2) -0.002(2)
C20 0.078(4) 0.100(5) 0.070(4) 0.033(4) 0.009(3) -0.019(4)
C21 0.111(5) 0.132(6) 0.075(4) 0.050(4) 0.011(4) -0.018(5)
C22 0.124(6) 0.092(5) 0.079(5) 0.032(4) 0.042(4) -0.007(4)
C23 0.145(6) 0.109(5) 0.082(5) 0.003(4) 0.052(5) -0.054(5)
C24 0.123(5) 0.108(5) 0.054(3) 0.002(3) 0.031(4) -0.048(4)
C25 0.051(3) 0.046(3) 0.040(2) 0.000(2) 0.017(2) 0.000(2)
C26 0.064(3) 0.054(3) 0.056(3) -0.001(2) 0.022(3) 0.000(3)
C27 0.091(4) 0.049(3) 0.072(4) -0.010(3) 0.029(3) -0.007(3)
C28 0.081(4) 0.069(4) 0.070(4) -0.010(3) 0.018(3) -0.023(3)
C29 0.059(3) 0.089(4) 0.094(4) -0.018(4) 0.024(3) -0.012(3)
C30 0.061(3) 0.061(3) 0.072(4) -0.015(3) 0.022(3) -0.005(3)
C31 0.049(3) 0.052(3) 0.039(2) -0.001(2) 0.018(2) 0.002(2)
C32 0.068(4) 0.090(4) 0.053(3) 0.007(3) 0.030(3) 0.021(3)
C33 0.074(4) 0.117(5) 0.087(4) -0.011(4) 0.047(4) 0.018(4)
C34 0.055(3) 0.078(4) 0.089(4) 0.000(3) 0.025(3) 0.015(3)
C35 0.059(3) 0.071(4) 0.068(4) 0.010(3) 0.017(3) 0.007(3)
C36 0.057(3) 0.064(3) 0.047(3) 0.003(2) 0.024(2) 0.003(3)
C37 0.055(3) 0.056(3) 0.052(3) 0.007(2) 0.022(2) -0.001(2)
C38 0.068(3) 0.080(4) 0.063(3) 0.011(3) 0.033(3) -0.006(3)
C39 0.085(4) 0.105(5) 0.093(5) 0.022(4) 0.051(4) -0.013(4)
C40 0.075(4) 0.098(5) 0.106(5) 0.028(4) 0.031(4) -0.020(4)
C41 0.093(5) 0.084(4) 0.092(5) -0.008(4) 0.030(4) -0.026(4)
C42 0.085(4) 0.076(4) 0.072(4) -0.004(3) 0.038(3) -0.019(3)
C43 0.058(3) 0.064(3) 0.039(2) 0.004(2) 0.021(2) 0.011(3)
C44 0.073(4) 0.070(4) 0.057(3) 0.003(3) 0.024(3) 0.016(3)
C45 0.105(5) 0.072(4) 0.074(4) 0.009(3) 0.032(4) 0.032(4)
C46 0.081(4) 0.110(5) 0.074(4) 0.006(4) 0.031(3) 0.042(4)
C47 0.060(3) 0.118(5) 0.065(4) 0.008(4) 0.030(3) 0.010(4)
C48 0.063(3) 0.087(4) 0.061(3) 0.013(3) 0.030(3) 0.009(3)
C49 0.054(3) 0.057(3) 0.048(3) 0.000(2) 0.030(2) -0.002(2)
C50 0.069(3) 0.074(3) 0.051(3) -0.004(3) 0.031(3) -0.002(3)
C51 0.089(4) 0.094(5) 0.059(3) -0.020(3) 0.036(3) -0.014(4)
C52 0.105(5) 0.089(4) 0.082(4) -0.024(4) 0.052(4) 0.005(4)
C53 0.107(5) 0.092(5) 0.088(5) -0.012(4) 0.049(4) 0.027(4)
C54 0.077(4) 0.080(4) 0.058(3) -0.002(3) 0.033(3) 0.019(3)
C55 0.135(7) 0.117(6) 0.101(5) -0.010(5) 0.049(5) 0.016(5)
C56 0.142(7) 0.140(7) 0.207(9) -0.029(7) 0.109(7) -0.005(6)
C57 0.146(7) 0.190(8) 0.186(8) 0.118(7) -0.002(6) -0.074(6)

loop_
_atom_type_symbol
_atom_type_description
_atom_type_scat_dispersion_real
_atom_type_scat_dispersion_imag
_atom_type_scat_source
C C 0.0033 0.0016 'International Tables Vol C Tables 4.2.6.8 and 6.1.1.4'
H H 0.0000 0.0000 'International Tables Vol C Tables 4.2.6.8 and 6.1.1.4'
N N 0.0061 0.0033 'International Tables Vol C Tables 4.2.6.8 and 6.1.1.4'
O O 0.0106 0.0060 'International Tables Vol C Tables 4.2.6.8 and 6.1.1.4'
P P 0.1023 0.0942 'International Tables Vol C Tables 4.2.6.8 and 6.1.1.4'
Cl Cl 0.1484 0.1585 'International Tables Vol C Tables 4.2.6.8 and 6.1.1.4'
Cu Cu 0.3201 1.2651 'International Tables Vol C Tables 4.2.6.8 and 6.1.1.4'

loop_
_geom_angle_atom_site_label_1
_geom_angle_atom_site_label_2
_geom_angle_atom_site_label_3
_geom_angle
_geom_angle_site_symmetry_1
_geom_angle_site_symmetry_3
_geom_angle_publ_flag
P1 Cu1 Cl1 138.90(6) . . ?
P1 Cu1 Cl2 116.75(7) . . ?
Cl1 Cu1 Cl2 104.31(6) . . ?
P1 Cu1 Cu2 169.18(5) . . ?
Cl1 Cu1 Cu2 51.55(4) . . ?
Cl2 Cu1 Cu2 53.09(4) . . ?
P3 Cu2 P2 131.34(6) . . ?
P3 Cu2 Cl1 105.42(6) . . ?
P2 Cu2 Cl1 108.23(5) . . ?
P3 Cu2 Cl2 107.78(6) . . ?
P2 Cu2 Cl2 103.31(5) . . ?
Cl1 Cu2 Cl2 94.85(6) . . ?
P3 Cu2 Cu1 110.77(4) . . ?
P2 Cu2 Cu1 117.88(4) . . ?
Cl1 Cu2 Cu1 46.82(5) . . ?
Cl2 Cu2 Cu1 48.30(4) . . ?
Cu1 Cl1 Cu2 81.63(6) . . ?
Cu1 Cl2 Cu2 78.61(5) . . ?
C7 P1 C1 106.2(3) . . ?
C7 P1 C13 103.8(2) . . ?
C1 P1 C13 103.6(3) . . ?
C7 P1 Cu1 116.41(19) . . ?
C1 P1 Cu1 110.7(2) . . ?
C13 P1 Cu1 114.95(18) . . ?
C31 P2 C25 103.8(2) . . ?
C31 P2 C19 103.0(2) . . ?
C25 P2 C19 105.1(2) . . ?
C31 P2 Cu2 116.39(15) . . ?
C25 P2 Cu2 113.53(16) . . ?
C19 P2 Cu2 113.76(16) . . ?
C43 P3 C37 104.5(2) . . ?
C43 P3 C49 101.8(2) . . ?
C37 P3 C49 104.5(2) . . ?
C43 P3 Cu2 114.11(16) . . ?
C37 P3 Cu2 114.15(17) . . ?
C49 P3 Cu2 116.34(17) . . ?
C55 N1 C56 114.4(8) . . ?
C55 N1 C57 112.3(9) . . ?
C56 N1 C57 133.3(9) . . ?
C6 C1 C2 118.8(7) . . ?
C6 C1 P1 123.2(6) . . ?
C2 C1 P1 117.9(6) . . ?
C1 C2 C3 121.6(9) . . ?
C1 C2 H2A 119.2 . . ?
C3 C2 H2A 119.2 . . ?
C4 C3 C2 116.8(9) . . ?
C4 C3 H3A 121.6 . . ?
C2 C3 H3A 121.6 . . ?
C5 C4 C3 124.3(9) . . ?
C5 C4 H4A 117.8 . . ?
C3 C4 H4A 117.8 . . ?
C4 C5 C6 117.5(9) . . ?
C4 C5 H5A 121.3 . . ?
C6 C5 H5A 121.3 . . ?
C1 C6 C5 120.8(8) . . ?
C1 C6 H6A 119.6 . . ?
C5 C6 H6A 119.6 . . ?
C12 C7 C8 118.3(5) . . ?
C12 C7 P1 117.4(4) . . ?
C8 C7 P1 124.4(5) . . ?
C7 C8 C9 119.1(6) . . ?
C7 C8 H8A 120.5 . . ?
C9 C8 H8A 120.5 . . ?
C10 C9 C8 120.8(7) . . ?
C10 C9 H9A 119.6 . . ?
C8 C9 H9A 119.6 . . ?
C9 C10 C11 120.3(7) . . ?
C9 C10 H10A 119.9 . . ?
C11 C10 H10A 119.9 . . ?
C10 C11 C12 120.5(7) . . ?
C10 C11 H11A 119.8 . . ?
C12 C11 H11A 119.8 . . ?
C11 C12 C7 121.1(6) . . ?
C11 C12 H12A 119.5 . . ?
C7 C12 H12A 119.5 . . ?
C18 C13 C14 118.2(5) . . ?
C18 C13 P1 124.0(4) . . ?
C14 C13 P1 117.7(4) . . ?
C13 C14 C15 120.8(6) . . ?
C13 C14 H14A 119.6 . . ?
C15 C14 H14A 119.6 . . ?
C16 C15 C14 119.6(6) . . ?
C16 C15 H15A 120.2 . . ?
C14 C15 H15A 120.2 . . ?
C17 C16 C15 120.3(7) . . ?
C17 C16 H16A 119.8 . . ?
C15 C16 H16A 119.8 . . ?
C16 C17 C18 120.0(7) . . ?
C16 C17 H17A 120.0 . . ?
C18 C17 H17A 120.0 . . ?
C13 C18 C17 121.0(6) . . ?
C13 C18 H18A 119.5 . . ?
C17 C18 H18A 119.5 . . ?
C20 C19 C24 117.4(5) . . ?
C20 C19 P2 124.0(4) . . ?
C24 C19 P2 118.6(4) . . ?
C19 C20 C21 120.8(7) . . ?
C19 C20 H20A 119.6 . . ?
C21 C20 H20A 119.6 . . ?
C22 C21 C20 121.6(7) . . ?
C22 C21 H21A 119.2 . . ?
C20 C21 H21A 119.2 . . ?
C21 C22 C23 118.3(7) . . ?
C21 C22 H22A 120.8 . . ?
C23 C22 H22A 120.8 . . ?
C22 C23 C24 121.0(7) . . ?
C22 C23 H23A 119.5 . . ?
C24 C23 H23A 119.5 . . ?
C19 C24 C23 120.7(7) . . ?
C19 C24 H24A 119.7 . . ?
C23 C24 H24A 119.7 . . ?
C26 C25 C30 117.9(5) . . ?
C26 C25 P2 123.9(4) . . ?
C30 C25 P2 118.2(4) . . ?
C25 C26 C27 121.4(5) . . ?
C25 C26 H26A 119.3 . . ?
C27 C26 H26A 119.3 . . ?
C28 C27 C26 119.1(6) . . ?
C28 C27 H27A 120.4 . . ?
C26 C27 H27A 120.4 . . ?
C27 C28 C29 121.2(6) . . ?
C27 C28 H28A 119.4 . . ?
C29 C28 H28A 119.4 . . ?
C28 C29 C30 118.9(6) . . ?
C28 C29 H29A 120.6 . . ?
C30 C29 H29A 120.6 . . ?
C25 C30 C29 121.6(6) . . ?
C25 C30 H30A 119.2 . . ?
C29 C30 H30A 119.2 . . ?
C36 C31 C32 117.6(5) . . ?
C36 C31 P2 118.3(4) . . ?
C32 C31 P2 124.1(4) . . ?
C31 C32 C33 120.8(6) . . ?
C31 C32 H32A 119.6 . . ?
C33 C32 H32A 119.6 . . ?
C34 C33 C32 120.5(6) . . ?
C34 C33 H33A 119.8 . . ?
C32 C33 H33A 119.8 . . ?
C33 C34 C35 119.6(6) . . ?
C33 C34 H34A 120.2 . . ?
C35 C34 H34A 120.2 . . ?
C36 C35 C34 120.1(6) . . ?
C36 C35 H35A 119.9 . . ?
C34 C35 H35A 119.9 . . ?
C31 C36 C35 121.5(5) . . ?
C31 C36 H36A 119.3 . . ?
C35 C36 H36A 119.3 . . ?
C38 C37 C42 118.8(5) . . ?
C38 C37 P3 123.7(4) . . ?
C42 C37 P3 117.4(4) . . ?
C37 C38 C39 120.6(6) . . ?
C37 C38 H38A 119.7 . . ?
C39 C38 H38A 119.7 . . ?
C40 C39 C38 120.6(6) . . ?
C40 C39 H39A 119.7 . . ?
C38 C39 H39A 119.7 . . ?
C39 C40 C41 120.5(7) . . ?
C39 C40 H40A 119.8 . . ?
C41 C40 H40A 119.8 . . ?
C40 C41 C42 119.5(7) . . ?
C40 C41 H41A 120.3 . . ?
C42 C41 H41A 120.3 . . ?
C37 C42 C41 120.0(6) . . ?
C37 C42 H42A 120.0 . . ?
C41 C42 H42A 120.0 . . ?
C44 C43 C48 118.0(5) . . ?
C44 C43 P3 124.4(5) . . ?
C48 C43 P3 117.5(4) . . ?
C43 C44 C45 120.1(7) . . ?
C43 C44 H44A 119.9 . . ?
C45 C44 H44A 119.9 . . ?
C46 C45 C44 120.1(7) . . ?
C46 C45 H45A 120.0 . . ?
C44 C45 H45A 120.0 . . ?
C45 C46 C47 121.3(7) . . ?
C45 C46 H46A 119.3 . . ?
C47 C46 H46A 119.3 . . ?
C46 C47 C48 119.0(7) . . ?
C46 C47 H47A 120.5 . . ?
C48 C47 H47A 120.5 . . ?
C43 C48 C47 121.4(6) . . ?
C43 C48 H48A 119.3 . . ?
C47 C48 H48A 119.3 . . ?
C50 C49 C54 118.0(5) . . ?
C50 C49 P3 123.2(4) . . ?
C54 C49 P3 118.8(4) . . ?
C49 C50 C51 120.3(6) . . ?
C49 C50 H50A 119.9 . . ?
C51 C50 H50A 119.9 . . ?
C52 C51 C50 120.3(6) . . ?
C52 C51 H51A 119.9 . . ?
C50 C51 H51A 119.9 . . ?
C53 C52 C51 120.3(6) . . ?
C53 C52 H52A 119.9 . . ?
C51 C52 H52A 119.9 . . ?
C52 C53 C54 120.4(7) . . ?
C52 C53 H53A 119.8 . . ?
C54 C53 H53A 119.8 . . ?
C53 C54 C49 120.8(6) . . ?
C53 C54 H54A 119.6 . . ?
C49 C54 H54A 119.6 . . ?
O1 C55 N1 107.1(10) . . ?
O1 C55 H55A 126.4 . . ?
N1 C55 H55A 126.4 . . ?
N1 C56 H56A 109.5 . . ?
N1 C56 H56B 109.5 . . ?
H56A C56 H56B 109.5 . . ?
N1 C56 H56C 109.5 . . ?
H56A C56 H56C 109.5 . . ?
H56B C56 H56C 109.5 . . ?
N1 C57 H57A 109.5 . . ?
N1 C57 H57B 109.5 . . ?
H57A C57 H57B 109.5 . . ?
N1 C57 H57C 109.5 . . ?
H57A C57 H57C 109.5 . . ?
H57B C57 H57C 109.5 . . ?

loop_
_geom_bond_atom_site_label_1
_geom_bond_atom_site_label_2
_geom_bond_distance
_geom_bond_site_symmetry_2
_geom_bond_publ_flag
Cu1 P1 2.1738(17) . ?
Cu1 Cl1 2.2280(19) . ?
Cu1 Cl2 2.3023(16) . ?
Cu1 Cu2 3.0227(13) . ?
Cu2 P3 2.2465(15) . ?
Cu2 P2 2.2514(14) . ?
Cu2 Cl1 2.3925(16) . ?
Cu2 Cl2 2.4655(16) . ?
P1 C7 1.808(6) . ?
P1 C1 1.804(7) . ?
P1 C13 1.824(6) . ?
P2 C31 1.811(5) . ?
P2 C25 1.823(5) . ?
P2 C19 1.821(5) . ?
P3 C43 1.814(5) . ?
P3 C37 1.822(5) . ?
P3 C49 1.823(5) . ?
N1 C55 1.321(11) . ?
N1 C56 1.437(12) . ?
N1 C57 1.468(13) . ?
C1 C6 1.366(10) . ?
C1 C2 1.389(9) . ?
C2 C3 1.396(11) . ?
C2 H2A 0.9300 . ?
C3 C4 1.376(13) . ?
C3 H3A 0.9300 . ?
C4 C5 1.342(13) . ?
C4 H4A 0.9300 . ?
C5 C6 1.428(11) . ?
C5 H5A 0.9300 . ?
C6 H6A 0.9300 . ?
C7 C12 1.376(8) . ?
C7 C8 1.394(8) . ?
C8 C9 1.402(9) . ?
C8 H8A 0.9300 . ?
C9 C10 1.348(10) . ?
C9 H9A 0.9300 . ?
C10 C11 1.351(10) . ?
C10 H10A 0.9300 . ?
C11 C12 1.374(8) . ?
C11 H11A 0.9300 . ?
C12 H12A 0.9300 . ?
C13 C18 1.371(8) . ?
C13 C14 1.383(8) . ?
C14 C15 1.385(9) . ?
C14 H14A 0.9300 . ?
C15 C16 1.363(10) . ?
C15 H15A 0.9300 . ?
C16 C17 1.363(10) . ?
C16 H16A 0.9300 . ?
C17 C18 1.379(9) . ?
C17 H17A 0.9300 . ?
C18 H18A 0.9300 . ?
C19 C20 1.345(8) . ?
C19 C24 1.370(8) . ?
C20 C21 1.386(9) . ?
C20 H20A 0.9300 . ?
C21 C22 1.333(11) . ?
C21 H21A 0.9300 . ?
C22 C23 1.339(11) . ?
C22 H22A 0.9300 . ?
C23 C24 1.385(9) . ?
C23 H23A 0.9300 . ?
C24 H24A 0.9300 . ?
C25 C26 1.389(7) . ?
C25 C30 1.381(7) . ?
C26 C27 1.391(8) . ?
C26 H26A 0.9300 . ?
C27 C28 1.365(9) . ?
C27 H27A 0.9300 . ?
C28 C29 1.383(9) . ?
C28 H28A 0.9300 . ?
C29 C30 1.388(8) . ?
C29 H29A 0.9300 . ?
C30 H30A 0.9300 . ?
C31 C36 1.383(7) . ?
C31 C32 1.393(7) . ?
C32 C33 1.374(9) . ?
C32 H32A 0.9300 . ?
C33 C34 1.374(9) . ?
C33 H33A 0.9300 . ?
C34 C35 1.368(9) . ?
C34 H34A 0.9300 . ?
C35 C36 1.374(8) . ?
C35 H35A 0.9300 . ?
C36 H36A 0.9300 . ?
C37 C38 1.379(7) . ?
C37 C42 1.387(8) . ?
C38 C39 1.376(9) . ?
C38 H38A 0.9300 . ?
C39 C40 1.351(11) . ?
C39 H39A 0.9300 . ?
C40 C41 1.375(10) . ?
C40 H40A 0.9300 . ?
C41 C42 1.395(9) . ?
C41 H41A 0.9300 . ?
C42 H42A 0.9300 . ?
C43 C44 1.383(8) . ?
C43 C48 1.384(8) . ?
C44 C45 1.387(9) . ?
C44 H44A 0.9300 . ?
C45 C46 1.347(10) . ?
C45 H45A 0.9300 . ?
C46 C47 1.363(10) . ?
C46 H46A 0.9300 . ?
C47 C48 1.375(9) . ?
C47 H47A 0.9300 . ?
C48 H48A 0.9300 . ?
C49 C50 1.388(7) . ?
C49 C54 1.392(8) . ?
C50 C51 1.388(8) . ?
C50 H50A 0.9300 . ?
C51 C52 1.359(10) . ?
C51 H51A 0.9300 . ?
C52 C53 1.360(10) . ?
C52 H52A 0.9300 . ?
C53 C54 1.371(9) . ?
C53 H53A 0.9300 . ?
C54 H54A 0.9300 . ?
C55 O1 1.291(12) . ?
C55 H55A 0.9300 . ?
C56 H56A 0.9600 . ?
C56 H56B 0.9600 . ?
C56 H56C 0.9600 . ?
C57 H57A 0.9600 . ?
C57 H57B 0.9600 . ?
C57 H57C 0.9600 . ?
